data_2229735
loop_
_publ_author_name
'Wang, Zong-Gui'
'Yuan, Ling'
'Zhou, Li'
'Nan, Yi'

_publ_section_title
;
 <i>N</i>'-(2-Bromo-5-hydroxy-4-methoxybenzylidene)-3,5-dihydroxybenzohydrazide
 methanol monosolvate
;
_journal_coeditor_code KJ2170
_journal_issue 4
_journal_name_full 'Acta Crystallographica Section E'
_journal_page_first o841
_journal_paper_doi 10.1107/S1600536811008695
_journal_volume 67
_journal_year 2011
_chemical_formula_iupac 'C15 H13 Br N2 O5, C H4 O'
_chemical_formula_moiety 'C15 H13 Br N2 O5, C H4 O'
_chemical_formula_sum 'C16 H17 Br N2 O6'
_chemical_formula_weight 413.23
_chemical_name_systematic
;
<i>N</i>'-(2-Bromo-5-hydroxy-4-methoxybenzylidene)-3,5-dihydroxybenzohydrazide
methanol monosolvate
;
_space_group_IT_number 14
_symmetry_cell_setting monoclinic
_symmetry_space_group_name_Hall '-P 2yn'
_symmetry_space_group_name_H-M 'P 1 21/n 1'
_atom_sites_solution_hydrogens geom
_atom_sites_solution_primary direct
_atom_sites_solution_secondary difmap
_audit_creation_method SHELXL-97
_cell_angle_alpha 90.00
_cell_angle_beta 96.493(3)
_cell_angle_gamma 90.00
_cell_formula_units_Z 4
_cell_length_a 7.4242(17)
_cell_length_b 17.709(4)
_cell_length_c 12.927(3)
_cell_measurement_reflns_used 2413
_cell_measurement_temperature 296(2)
_cell_measurement_theta_max 25.84
_cell_measurement_theta_min 2.30
_cell_volume 1688.7(7)
_computing_cell_refinement 'SAINT-Plus (Bruker, 2003)'
_computing_data_collection 'SMART (Bruker, 2001)'
_computing_data_reduction 'SAINT-Plus (Bruker, 2003)'
_computing_molecular_graphics 'SHELXTL (Sheldrick, 2008)'
_computing_publication_material 'SHELXTL (Sheldrick, 2008)'
_computing_structure_refinement 'SHELXTL (Sheldrick, 2008)'
_computing_structure_solution 'SHELXTL (Sheldrick, 2008)'
_diffrn_ambient_temperature 296(2)
_diffrn_measured_fraction_theta_full 0.998
_diffrn_measured_fraction_theta_max 0.998
_diffrn_measurement_device_type 'Bruker SMART 1000 CCD'
_diffrn_measurement_method '\f and \w'
_diffrn_radiation_monochromator graphite
_diffrn_radiation_source 'fine-focus sealed tube'
_diffrn_radiation_type MoK\a
_diffrn_radiation_wavelength 0.71073
_diffrn_reflns_av_R_equivalents 0.0349
_diffrn_reflns_av_sigmaI/netI 0.0478
_diffrn_reflns_limit_h_max 9
_diffrn_reflns_limit_h_min -9
_diffrn_reflns_limit_k_max 22
_diffrn_reflns_limit_k_min -14
_diffrn_reflns_limit_l_max 16
_diffrn_reflns_limit_l_min -16
_diffrn_reflns_number 9884
_diffrn_reflns_theta_full 27.24
_diffrn_reflns_theta_max 27.24
_diffrn_reflns_theta_min 1.96
_exptl_absorpt_coefficient_mu 2.470
_exptl_absorpt_correction_T_max 0.616
_exptl_absorpt_correction_T_min 0.488
_exptl_absorpt_correction_type multi-scan
_exptl_absorpt_process_details '(SADABS; Sheldrick, 2003)'
_exptl_crystal_colour colorless
_exptl_crystal_density_diffrn 1.625
_exptl_crystal_density_method 'not measured'
_exptl_crystal_description block
_exptl_crystal_F_000 840
_exptl_crystal_size_max 0.471
_exptl_crystal_size_mid 0.238
_exptl_crystal_size_min 0.191
_refine_diff_density_max 0.463
_refine_diff_density_min -0.364
_refine_ls_extinction_method none
_refine_ls_goodness_of_fit_ref 1.013
_refine_ls_hydrogen_treatment constr
_refine_ls_matrix_type full
_refine_ls_number_parameters 231
_refine_ls_number_reflns 3780
_refine_ls_number_restraints 0
_refine_ls_restrained_S_all 1.013
_refine_ls_R_factor_all 0.0755
_refine_ls_R_factor_gt 0.0433
_refine_ls_shift/su_max 0.001
_refine_ls_shift/su_mean 0.000
_refine_ls_structure_factor_coef Fsqd
_refine_ls_weighting_details 'calc w=1/[\s^2^(Fo^2^)+(0.0482P)^2^+0.8829P] where P=(Fo^2^+2Fc^2^)/3'
_refine_ls_weighting_scheme calc
_refine_ls_wR_factor_gt 0.0993
_refine_ls_wR_factor_ref 0.1107
_reflns_number_gt 2569
_reflns_number_total 3780
_reflns_threshold_expression I>2\s(I)
_cod_data_source_file kj2170.cif
_cod_data_source_block I
_cod_original_cell_volume 1688.7(6)
_cod_original_sg_symbol_H-M 'P 21/n'
_cod_database_code 2229735
_cod_database_fobs_code 2229735

loop_
_symmetry_equiv_pos_as_xyz
'x, y, z'
'-x+1/2, y+1/2, -z+1/2'
'-x, -y, -z'
'x-1/2, -y-1/2, z-1/2'

loop_
_atom_site_type_symbol
_atom_site_label
_atom_site_fract_x
_atom_site_fract_y
_atom_site_fract_z
_atom_site_U_iso_or_equiv
_atom_site_adp_type
_atom_site_calc_flag
_atom_site_refinement_flags
_atom_site_occupancy
_atom_site_disorder_assembly
_atom_site_disorder_group
Br Br1 0.38821(6) 0.687078(19) 0.54748(3) 0.05529(16) Uani d . 1 . .
O O1 0.6149(3) 0.58020(13) 0.91725(17) 0.0527(6) Uani d . 1 . .
O O2 0.5254(4) 0.43891(13) 0.86339(18) 0.0652(8) Uani d . 1 . .
H H2A 0.6165 0.4422 0.9054 0.098 Uiso d PR 0.50 A 1
H H2B 0.4884 0.4338 0.9204 0.098 Uiso d PR 0.50 A 2
O O3 0.1127(4) 0.31210(12) 0.42579(17) 0.0541(7) Uani d . 1 . .
O O4 -0.2407(4) 0.19793(12) 0.12235(16) 0.0501(6) Uani d . 1 . .
H H4A -0.2804 0.1933 0.0609 0.075 Uiso calc R 1 . .
O O5 -0.1488(4) 0.45108(14) 0.01335(18) 0.0636(8) Uani d . 1 . .
H H5A -0.0942 0.4914 0.0180 0.095 Uiso d PR 0.50 B 1
H H5B -0.2327 0.4458 -0.0330 0.095 Uiso d PR 0.50 B 2
N N1 0.2142(3) 0.44876(14) 0.49680(17) 0.0348(6) Uani d . 1 . .
N N2 0.1270(3) 0.43712(14) 0.39748(18) 0.0354(6) Uani d . 1 . .
H H2 0.1071 0.4774 0.3608 0.059(11) Uiso d R 1 . .
C C1 0.3706(4) 0.53397(16) 0.6178(2) 0.0314(7) Uani d . 1 . .
C C2 0.4255(4) 0.60688(16) 0.6447(2) 0.0327(7) Uani d . 1 . .
C C3 0.5083(4) 0.62529(17) 0.7431(2) 0.0370(7) Uani d . 1 . .
H H3A 0.5428 0.6748 0.7590 0.044 Uiso calc R 1 . .
C C4 0.5387(4) 0.56937(17) 0.8169(2) 0.0373(7) Uani d . 1 . .
C C5 0.4914(5) 0.49492(17) 0.7916(2) 0.0394(8) Uani d . 1 . .
C C6 0.4093(4) 0.47768(17) 0.6937(2) 0.0367(7) Uani d . 1 . .
H H6A 0.3787 0.4278 0.6774 0.044 Uiso calc R 1 . .
C C7 -0.0144(4) 0.35570(16) 0.2601(2) 0.0311(7) Uani d . 1 . .
C C8 -0.0809(4) 0.28403(17) 0.2367(2) 0.0343(7) Uani d . 1 . .
H H8A -0.0643 0.2459 0.2863 0.041 Uiso calc R 1 . .
C C9 -0.1723(4) 0.26884(16) 0.1392(2) 0.0323(7) Uani d . 1 . .
C C10 -0.1920(4) 0.32480(16) 0.0639(2) 0.0326(7) Uani d . 1 . .
H H10A -0.2497 0.3146 -0.0023 0.039 Uiso calc R 1 . .
C C11 -0.1249(4) 0.39546(17) 0.0888(2) 0.0369(7) Uani d . 1 . .
C C12 -0.0367(4) 0.41262(16) 0.1864(2) 0.0345(7) Uani d . 1 . .
H H12A 0.0062 0.4611 0.2019 0.041 Uiso calc R 1 . .
C C13 0.6728(5) 0.6544(2) 0.9486(3) 0.0553(10) Uani d . 1 . .
H H13A 0.7628 0.6715 0.9062 0.083 Uiso calc R 1 . .
H H13B 0.7237 0.6536 1.0203 0.083 Uiso calc R 1 . .
H H13C 0.5710 0.6882 0.9406 0.083 Uiso calc R 1 . .
C C14 0.2758(4) 0.51463(17) 0.5154(2) 0.0350(7) Uani d . 1 . .
H H14A 0.2607 0.5512 0.4636 0.042 Uiso calc R 1 . .
C C15 0.0798(4) 0.36657(17) 0.3681(2) 0.0329(7) Uani d . 1 . .
O O6 0.0298(5) 0.58875(17) 0.3072(3) 0.0832(9) Uani d . 1 . .
H H6 -0.0533 0.6068 0.3359 0.125 Uiso calc R 1 . .
C C16 0.0995(12) 0.6427(4) 0.2480(5) 0.156(4) Uani d . 1 . .
H H16A 0.0079 0.6588 0.1942 0.234 Uiso calc R 1 . .
H H16B 0.2005 0.6222 0.2171 0.234 Uiso calc R 1 . .
H H16C 0.1391 0.6850 0.2911 0.234 Uiso calc R 1 . .

loop_
_atom_site_aniso_label
_atom_site_aniso_U_11
_atom_site_aniso_U_22
_atom_site_aniso_U_33
_atom_site_aniso_U_12
_atom_site_aniso_U_13
_atom_site_aniso_U_23
Br1 0.0774(3) 0.0372(2) 0.0484(2) -0.00523(18) -0.00500(17) 0.01134(15)
O1 0.0713(17) 0.0449(14) 0.0359(12) -0.0053(12) -0.0200(11) -0.0098(10)
O2 0.103(2) 0.0426(14) 0.0412(13) -0.0058(14) -0.0278(13) 0.0078(11)
O3 0.0851(19) 0.0325(12) 0.0368(12) -0.0003(12) -0.0268(12) 0.0045(10)
O4 0.0834(19) 0.0339(13) 0.0286(11) -0.0130(11) -0.0126(12) -0.0003(9)
O5 0.094(2) 0.0457(15) 0.0418(13) -0.0179(13) -0.0316(13) 0.0206(11)
N1 0.0415(15) 0.0358(14) 0.0241(12) 0.0030(12) -0.0085(11) -0.0049(10)
N2 0.0475(16) 0.0300(13) 0.0255(12) 0.0015(11) -0.0101(11) -0.0012(11)
C1 0.0342(17) 0.0315(16) 0.0276(14) -0.0011(12) 0.0001(12) -0.0036(12)
C2 0.0336(17) 0.0299(15) 0.0343(15) 0.0019(13) 0.0024(13) 0.0029(12)
C3 0.0408(19) 0.0288(16) 0.0398(17) -0.0038(13) -0.0030(14) -0.0074(13)
C4 0.0387(19) 0.0387(17) 0.0320(16) 0.0009(14) -0.0075(13) -0.0084(13)
C5 0.052(2) 0.0307(16) 0.0328(16) 0.0003(14) -0.0086(14) -0.0008(13)
C6 0.0444(19) 0.0268(15) 0.0365(16) -0.0030(13) -0.0058(14) -0.0042(12)
C7 0.0333(17) 0.0329(16) 0.0250(14) 0.0037(13) -0.0058(12) -0.0037(12)
C8 0.0463(19) 0.0302(15) 0.0244(14) 0.0036(13) -0.0050(13) 0.0011(12)
C9 0.0408(19) 0.0263(15) 0.0286(15) 0.0003(13) -0.0015(13) -0.0041(12)
C10 0.0369(17) 0.0381(17) 0.0205(13) -0.0013(13) -0.0065(12) 0.0003(12)
C11 0.0421(19) 0.0345(17) 0.0315(15) -0.0014(14) -0.0074(13) 0.0074(13)
C12 0.0417(18) 0.0279(15) 0.0306(15) -0.0030(13) -0.0101(13) -0.0007(12)
C13 0.058(2) 0.050(2) 0.054(2) -0.0051(18) -0.0111(18) -0.0216(18)
C14 0.0421(19) 0.0341(16) 0.0273(15) -0.0006(14) -0.0020(13) -0.0013(12)
C15 0.0357(18) 0.0360(16) 0.0251(14) 0.0019(13) -0.0052(12) -0.0031(12)
O6 0.093(3) 0.0608(19) 0.095(2) 0.0126(16) 0.0061(19) 0.0034(17)
C16 0.276(10) 0.091(5) 0.119(5) 0.061(5) 0.094(6) 0.051(4)

loop_
_atom_type_symbol
_atom_type_description
_atom_type_scat_dispersion_real
_atom_type_scat_dispersion_imag
_atom_type_scat_source
C C 0.0033 0.0016 'International Tables Vol C Tables 4.2.6.8 and 6.1.1.4'
H H 0.0000 0.0000 'International Tables Vol C Tables 4.2.6.8 and 6.1.1.4'
N N 0.0061 0.0033 'International Tables Vol C Tables 4.2.6.8 and 6.1.1.4'
O O 0.0106 0.0060 'International Tables Vol C Tables 4.2.6.8 and 6.1.1.4'
Br Br -0.2901 2.4595 'International Tables Vol C Tables 4.2.6.8 and 6.1.1.4'

loop_
_geom_angle_atom_site_label_1
_geom_angle_atom_site_label_2
_geom_angle_atom_site_label_3
_geom_angle_site_symmetry_1
_geom_angle_site_symmetry_3
_geom_angle
_geom_angle_publ_flag
C4 O1 C13 . . 118.5(3) ?
C5 O2 H2A . . 118.4 ?
C5 O2 H2B . . 129.6 ?
H2A O2 H2B . . 75.4 ?
C9 O4 H4A . . 109.5 ?
C11 O5 H5A . . 123.0 ?
C11 O5 H5B . . 117.4 ?
H5A O5 H5B . . 118.8 ?
C14 N1 N2 . . 115.7(2) ?
C15 N2 N1 . . 118.7(2) ?
C15 N2 H2 . . 126.4 ?
N1 N2 H2 . . 114.8 ?
C2 C1 C6 . . 117.1(3) ?
C2 C1 C14 . . 122.7(3) ?
C6 C1 C14 . . 120.2(3) ?
C1 C2 C3 . . 122.4(3) ?
C1 C2 Br1 . . 121.0(2) ?
C3 C2 Br1 . . 116.6(2) ?
C4 C3 C2 . . 119.2(3) ?
C4 C3 H3A . . 120.4 ?
C2 C3 H3A . . 120.4 ?
O1 C4 C3 . . 125.0(3) ?
O1 C4 C5 . . 114.9(3) ?
C3 C4 C5 . . 120.0(3) ?
O2 C5 C6 . . 119.6(3) ?
O2 C5 C4 . . 120.4(3) ?
C6 C5 C4 . . 120.0(3) ?
C5 C6 C1 . . 121.3(3) ?
C5 C6 H6A . . 119.4 ?
C1 C6 H6A . . 119.4 ?
C8 C7 C12 . . 120.4(2) ?
C8 C7 C15 . . 116.0(2) ?
C12 C7 C15 . . 123.6(3) ?
C7 C8 C9 . . 120.2(3) ?
C7 C8 H8A . . 119.9 ?
C9 C8 H8A . . 119.9 ?
O4 C9 C10 . . 122.6(3) ?
O4 C9 C8 . . 117.3(2) ?
C10 C9 C8 . . 120.1(3) ?
C11 C10 C9 . . 118.8(3) ?
C11 C10 H10A . . 120.6 ?
C9 C10 H10A . . 120.6 ?
C10 C11 O5 . . 118.0(3) ?
C10 C11 C12 . . 122.3(3) ?
O5 C11 C12 . . 119.7(3) ?
C7 C12 C11 . . 118.3(3) ?
C7 C12 H12A . . 120.9 ?
C11 C12 H12A . . 120.9 ?
O1 C13 H13A . . 109.5 ?
O1 C13 H13B . . 109.5 ?
H13A C13 H13B . . 109.5 ?
O1 C13 H13C . . 109.5 ?
H13A C13 H13C . . 109.5 ?
H13B C13 H13C . . 109.5 ?
N1 C14 C1 . . 120.8(3) ?
N1 C14 H14A . . 119.6 ?
C1 C14 H14A . . 119.6 ?
O3 C15 N2 . . 122.2(3) ?
O3 C15 C7 . . 120.3(3) ?
N2 C15 C7 . . 117.5(2) ?
C16 O6 H6 . . 109.5 ?
O6 C16 H16A . . 109.5 ?
O6 C16 H16B . . 109.5 ?
H16A C16 H16B . . 109.5 ?
O6 C16 H16C . . 109.5 ?
H16A C16 H16C . . 109.5 ?
H16B C16 H16C . . 109.5 ?

loop_
_geom_bond_atom_site_label_1
_geom_bond_atom_site_label_2
_geom_bond_site_symmetry_2
_geom_bond_distance
_geom_bond_publ_flag
Br1 C2 . 1.896(3) ?
O1 C4 . 1.368(3) ?
O1 C13 . 1.428(4) ?
O2 C5 . 1.362(4) ?
O2 H2A . 0.8200 ?
O2 H2B . 0.8200 ?
O3 C15 . 1.227(3) ?
O4 C9 . 1.363(3) ?
O4 H4A . 0.8200 ?
O5 C11 . 1.383(3) ?
O5 H5A . 0.8200 ?
O5 H5B . 0.8200 ?
N1 C14 . 1.266(4) ?
N1 N2 . 1.386(3) ?
N2 C15 . 1.341(4) ?
N2 H2 . 0.8600 ?
C1 C2 . 1.386(4) ?
C1 C6 . 1.405(4) ?
C1 C14 . 1.468(4) ?
C2 C3 . 1.388(4) ?
C3 C4 . 1.376(4) ?
C3 H3A . 0.9300 ?
C4 C5 . 1.394(4) ?
C5 C6 . 1.375(4) ?
C6 H6A . 0.9300 ?
C7 C8 . 1.383(4) ?
C7 C12 . 1.384(4) ?
C7 C15 . 1.501(4) ?
C8 C9 . 1.388(4) ?
C8 H8A . 0.9300 ?
C9 C10 . 1.385(4) ?
C10 C11 . 1.372(4) ?
C10 H10A . 0.9300 ?
C11 C12 . 1.388(4) ?
C12 H12A . 0.9300 ?
C13 H13A . 0.9600 ?
C13 H13B . 0.9600 ?
C13 H13C . 0.9600 ?
C14 H14A . 0.9300 ?
O6 C16 . 1.362(6) ?
O6 H6 . 0.8200 ?
C16 H16A . 0.9600 ?
C16 H16B . 0.9600 ?
C16 H16C . 0.9600 ?

loop_
_geom_hbond_atom_site_label_D
_geom_hbond_atom_site_label_H
_geom_hbond_atom_site_label_A
_geom_hbond_site_symmetry_A
_geom_hbond_distance_DH
_geom_hbond_distance_HA
_geom_hbond_distance_DA
_geom_hbond_angle_DHA
O2 H2A O5 1_656 0.82 2.11 2.932(3) 180
O2 H2B O1 3_667 0.82 2.33 3.148(4) 180
O4 H4A O3 4_565 0.82 1.84 2.655(3) 175
O5 H5A O5 3_565 0.82 2.15 2.859(5) 145
O5 H5B O2 1_454 0.82 2.12 2.932(3) 171
N2 H2 O6 . 0.86 2.15 2.984(4) 164
O6 H6 O4 2_455 0.82 2.33 3.101(4) 157

loop_
_geom_torsion_atom_site_label_1
_geom_torsion_atom_site_label_2
_geom_torsion_atom_site_label_3
_geom_torsion_atom_site_label_4
_geom_torsion_site_symmetry_1
_geom_torsion_site_symmetry_2
_geom_torsion_site_symmetry_3
_geom_torsion_site_symmetry_4
_geom_torsion
_geom_torsion_publ_flag
C14 N1 N2 C15 . . . . 171.4(3) ?
C6 C1 C2 C3 . . . . -2.7(5) ?
C14 C1 C2 C3 . . . . 177.2(3) ?
C6 C1 C2 Br1 . . . . 177.9(2) ?
C14 C1 C2 Br1 . . . . -2.2(4) ?
C1 C2 C3 C4 . . . . 0.5(5) ?
Br1 C2 C3 C4 . . . . 179.9(2) ?
C13 O1 C4 C3 . . . . -1.8(5) ?
C13 O1 C4 C5 . . . . 177.9(3) ?
C2 C3 C4 O1 . . . . -178.4(3) ?
C2 C3 C4 C5 . . . . 1.9(5) ?
O1 C4 C5 O2 . . . . -1.5(5) ?
C3 C4 C5 O2 . . . . 178.3(3) ?
O1 C4 C5 C6 . . . . 178.3(3) ?
C3 C4 C5 C6 . . . . -2.0(5) ?
O2 C5 C6 C1 . . . . 179.5(3) ?
C4 C5 C6 C1 . . . . -0.3(5) ?
C2 C1 C6 C5 . . . . 2.5(5) ?
C14 C1 C6 C5 . . . . -177.3(3) ?
C12 C7 C8 C9 . . . . -0.7(5) ?
C15 C7 C8 C9 . . . . 179.1(3) ?
C7 C8 C9 O4 . . . . -177.4(3) ?
C7 C8 C9 C10 . . . . 2.1(5) ?
O4 C9 C10 C11 . . . . 177.5(3) ?
C8 C9 C10 C11 . . . . -2.0(5) ?
C9 C10 C11 O5 . . . . -178.8(3) ?
C9 C10 C11 C12 . . . . 0.5(5) ?
C8 C7 C12 C11 . . . . -0.8(5) ?
C15 C7 C12 C11 . . . . 179.4(3) ?
C10 C11 C12 C7 . . . . 0.9(5) ?
O5 C11 C12 C7 . . . . -179.8(3) ?
N2 N1 C14 C1 . . . . 179.9(3) ?
C2 C1 C14 N1 . . . . -173.9(3) ?
C6 C1 C14 N1 . . . . 5.9(5) ?
N1 N2 C15 O3 . . . . -0.7(5) ?
N1 N2 C15 C7 . . . . -180.0(3) ?
C8 C7 C15 O3 . . . . 8.3(4) ?
C12 C7 C15 O3 . . . . -171.9(3) ?
C8 C7 C15 N2 . . . . -172.4(3) ?
C12 C7 C15 N2 . . . . 7.3(5) ?
